data_7119395
loop_
_publ_author_name
'Davin, Laia'
'McLellan, Ross'
'Hern\'an-G\'omez, Alberto'
'Clegg, William'
'Kennedy, Alan R.'
'Mertens, Maria'
'Stepek, Iain A.'
'Hevia, Eva'

_publ_section_title
;
 Regioselective magnesiation of N-heterocyclic molecules: securing
 insecure cyclic anions by a \b-diketiminate-magnesium clamp.
;
_journal_issue 26
_journal_name_full 'Chemical communications (Cambridge, England)'
_journal_page_first 3653
_journal_page_last 3656
_journal_paper_doi 10.1039/c6cc09675a
_journal_volume 53
_journal_year 2017
_chemical_formula_moiety 'C44 H55 F2 Mg N3 O'
_chemical_formula_sum 'C44 H55 F2 Mg N3 O'
_chemical_formula_weight 704.22
_chemical_properties_physical ', Air-sensitive,Moisture-sensitive,Oxygen-sensitive'
_space_group_crystal_system triclinic
_space_group_IT_number 2
_space_group_name_Hall '-P 1'
_space_group_name_H-M_alt 'P -1'
_symmetry_space_group_name_Hall '-P 1'
_symmetry_space_group_name_H-M 'P -1'
_atom_sites_solution_hydrogens geom
_atom_sites_solution_primary direct
_atom_sites_solution_secondary difmap
_audit_creation_method SHELXL-2014/7
_audit_update_record
;
2016-11-28 deposited with the CCDC.
2017-01-06 downloaded from the CCDC.
;
_cell_angle_alpha 84.318(2)
_cell_angle_beta 82.946(2)
_cell_angle_gamma 86.524(2)
_cell_formula_units_Z 2
_cell_length_a 9.2553(9)
_cell_length_b 12.7671(13)
_cell_length_c 16.8484(16)
_cell_measurement_reflns_used 9183
_cell_measurement_temperature 100(2)
_cell_measurement_theta_max 25.52
_cell_measurement_theta_min 2.33
_cell_volume 1963.7(3)
_computing_cell_refinement 'Bruker APEX2'
_computing_data_collection 'Diamond GDA'
_computing_data_reduction 'Bruker APEX2'
_computing_molecular_graphics 'Bruker SHELXTL'
_computing_publication_material 'SHELXL-2014/7 and local programs'
_computing_structure_refinement 'SHELXL-2014/7 (Sheldrick, 2014)'
_computing_structure_solution SHELXT
_diffrn_ambient_temperature 100(2)
_diffrn_detector_area_resol_mean 5.814
_diffrn_measured_fraction_theta_full 0.999
_diffrn_measured_fraction_theta_max 0.997
_diffrn_measurement_device_type 'fixed-\c diffractometer with Pilatus 2M detec'
_diffrn_measurement_method 'narrow-frame \w and \f scans'
_diffrn_radiation_type synchrotron
_diffrn_radiation_wavelength 0.6889
_diffrn_reflns_av_R_equivalents 0.0442
_diffrn_reflns_av_unetI/netI 0.0712
_diffrn_reflns_Laue_measured_fraction_full 0.999
_diffrn_reflns_Laue_measured_fraction_max 0.997
_diffrn_reflns_limit_h_max 11
_diffrn_reflns_limit_h_min -11
_diffrn_reflns_limit_k_max 15
_diffrn_reflns_limit_k_min -15
_diffrn_reflns_limit_l_max 21
_diffrn_reflns_limit_l_min -21
_diffrn_reflns_number 16112
_diffrn_reflns_point_group_measured_fraction_full 0.999
_diffrn_reflns_point_group_measured_fraction_max 0.997
_diffrn_reflns_theta_full 24.415
_diffrn_reflns_theta_max 25.582
_diffrn_reflns_theta_min 1.185
_diffrn_source 'Diamond beamline I19'
_exptl_absorpt_coefficient_mu 0.086
_exptl_absorpt_correction_type none
_exptl_crystal_colour colourless
_exptl_crystal_density_diffrn 1.191
_exptl_crystal_density_method 'not measured'
_exptl_crystal_description block
_exptl_crystal_F_000 756
_exptl_crystal_size_max 0.110
_exptl_crystal_size_mid 0.098
_exptl_crystal_size_min 0.046
_refine_diff_density_max 0.370
_refine_diff_density_min -0.390
_refine_diff_density_rms 0.049
_refine_ls_extinction_method none
_refine_ls_goodness_of_fit_ref 1.119
_refine_ls_hydrogen_treatment constr
_refine_ls_matrix_type full
_refine_ls_number_parameters 480
_refine_ls_number_reflns 8089
_refine_ls_number_restraints 11
_refine_ls_restrained_S_all 1.129
_refine_ls_R_factor_all 0.0545
_refine_ls_R_factor_gt 0.0477
_refine_ls_shift/su_max 0.001
_refine_ls_shift/su_mean 0.000
_refine_ls_structure_factor_coef Fsqd
_refine_ls_weighting_details 'w=1/[\s^2^(Fo^2^)+(0.0436P)^2^+0.5155P] where P=(Fo^2^+2Fc^2^)/3'
_refine_ls_weighting_scheme calc
_refine_ls_wR_factor_gt 0.1234
_refine_ls_wR_factor_ref 0.1275
_reflns_Friedel_coverage 0.000
_reflns_number_gt 6867
_reflns_number_total 8089
_reflns_threshold_expression 'I > 2\s(I)'
_cod_data_source_file c6cc09675a2.cif
_cod_data_source_block ewc160010
_cod_depositor_comments 'Adding full bibliography for 7119393--7119397.cif.'
_cod_database_code 7119395
_shelx_shelxl_version_number 2014/7
_shelx_space_group_comment
;
The symmetry employed for this shelxl refinement is uniquely defined
by the following loop, which should always be used as a source of
symmetry information in preference to the above space-group names.
They are only intended as comments.
;
_shelx_estimated_absorpt_t_min 0.991
_shelx_estimated_absorpt_t_max 0.996

loop_
_space_group_symop_operation_xyz
'x, y, z'
'-x, -y, -z'

loop_
_atom_site_label
_atom_site_type_symbol
_atom_site_fract_x
_atom_site_fract_y
_atom_site_fract_z
_atom_site_U_iso_or_equiv
_atom_site_adp_type
_atom_site_occupancy
_atom_site_site_symmetry_order
_atom_site_calc_flag
_atom_site_refinement_flags_posn
_atom_site_refinement_flags_adp
_atom_site_refinement_flags_occupancy
_atom_site_disorder_assembly
_atom_site_disorder_group
Mg1 Mg 0.84973(5) 0.65492(3) 0.75673(3) 0.01754(12) Uani 1 1 d . . . . .
N1 N 0.89560(12) 0.75027(9) 0.65212(7) 0.0195(2) Uani 1 1 d . . . . .
N2 N 0.89804(12) 0.51686(8) 0.70245(7) 0.0176(2) Uani 1 1 d . . . . .
C1 C 0.83025(15) 0.85522(10) 0.63905(8) 0.0218(3) Uani 1 1 d . . . . .
C2 C 0.69972(16) 0.86837(11) 0.60394(9) 0.0260(3) Uani 1 1 d . . . . .
C3 C 0.63252(18) 0.96901(12) 0.59558(10) 0.0328(4) Uani 1 1 d . . . . .
H3 H 0.5444 0.9789 0.5716 0.039 Uiso 1 1 calc R U . . .
C4 C 0.69189(19) 1.05468(12) 0.62160(10) 0.0350(4) Uani 1 1 d . . . . .
H4 H 0.6445 1.1226 0.6156 0.042 Uiso 1 1 calc R U . . .
C5 C 0.81970(19) 1.04112(11) 0.65609(10) 0.0313(4) Uani 1 1 d . . . . .
H5 H 0.8597 1.1002 0.6739 0.038 Uiso 1 1 calc R U . . .
C6 C 0.89197(17) 0.94196(11) 0.66547(9) 0.0252(3) Uani 1 1 d . . . . .
C7 C 0.62944(17) 0.77605(12) 0.57514(10) 0.0301(3) Uani 1 1 d . . . . .
H7 H 0.6830 0.7098 0.5943 0.036 Uiso 1 1 calc R U . . .
C8 C 0.6438(2) 0.78242(14) 0.48338(11) 0.0416(4) Uani 1 1 d . . . . .
H8A H 0.5933 0.8472 0.4628 0.062 Uiso 1 1 calc R U . . .
H8B H 0.6003 0.7213 0.4666 0.062 Uiso 1 1 calc R U . . .
H8C H 0.7471 0.7828 0.4619 0.062 Uiso 1 1 calc R U . . .
C9 C 0.4705(2) 0.76875(17) 0.61024(13) 0.0490(5) Uani 1 1 d . . . . .
H9A H 0.4637 0.7627 0.6690 0.073 Uiso 1 1 calc R U . . .
H9B H 0.4308 0.7066 0.5928 0.073 Uiso 1 1 calc R U . . .
H9C H 0.4149 0.8322 0.5916 0.073 Uiso 1 1 calc R U . . .
C10 C 1.03076(18) 0.93077(12) 0.70577(10) 0.0312(4) Uani 1 1 d . . . . .
H10 H 1.0720 0.8570 0.7020 0.037 Uiso 1 1 calc R U . . .
C11 C 1.1468(2) 1.00573(14) 0.66485(13) 0.0435(4) Uani 1 1 d . . . . .
H11A H 1.1664 0.9948 0.6077 0.065 Uiso 1 1 calc R U . . .
H11B H 1.2368 0.9915 0.6901 0.065 Uiso 1 1 calc R U . . .
H11C H 1.1114 1.0788 0.6706 0.065 Uiso 1 1 calc R U . . .
C12 C 0.9965(2) 0.94786(14) 0.79492(11) 0.0441(4) Uani 1 1 d . . . . .
H12A H 0.9588 1.0205 0.8003 0.066 Uiso 1 1 calc R U . . .
H12B H 1.0855 0.9350 0.8211 0.066 Uiso 1 1 calc R U . . .
H12C H 0.9231 0.8990 0.8203 0.066 Uiso 1 1 calc R U . . .
C13 C 1.05865(17) 0.79215(11) 0.52693(9) 0.0260(3) Uani 1 1 d . . . . .
H13A H 0.9792 0.8243 0.4979 0.039 Uiso 1 1 calc R U . . .
H13B H 1.1284 0.7538 0.4903 0.039 Uiso 1 1 calc R U . . .
H13C H 1.1082 0.8474 0.5479 0.039 Uiso 1 1 calc R U . . .
C14 C 0.99693(15) 0.71622(11) 0.59617(8) 0.0197(3) Uani 1 1 d . . . . .
C15 C 1.05172(14) 0.61101(11) 0.59519(8) 0.0198(3) Uani 1 1 d . . . . .
H15 H 1.1386 0.6008 0.5599 0.024 Uiso 1 1 calc R U . . .
C16 C 0.99783(14) 0.51826(10) 0.63845(8) 0.0172(3) Uani 1 1 d . . . . .
C17 C 1.06041(15) 0.41698(10) 0.60474(8) 0.0208(3) Uani 1 1 d . . . . .
H17A H 1.1596 0.4021 0.6190 0.031 Uiso 1 1 calc R U . . .
H17B H 1.0627 0.4247 0.5461 0.031 Uiso 1 1 calc R U . . .
H17C H 0.9993 0.3587 0.6273 0.031 Uiso 1 1 calc R U . . .
C18 C 0.83738(14) 0.41829(10) 0.73588(8) 0.0183(3) Uani 1 1 d . . . . .
C19 C 0.69565(15) 0.39867(10) 0.72109(8) 0.0200(3) Uani 1 1 d . . . . .
C20 C 0.63503(16) 0.30446(11) 0.75435(9) 0.0246(3) Uani 1 1 d . . . . .
H20 H 0.5406 0.2895 0.7434 0.029 Uiso 1 1 calc R U . . .
C21 C 0.71028(16) 0.23238(11) 0.80317(9) 0.0268(3) Uani 1 1 d . . . . .
H21 H 0.6673 0.1688 0.8257 0.032 Uiso 1 1 calc R U . . .
C22 C 0.84745(16) 0.25343(11) 0.81882(9) 0.0243(3) Uani 1 1 d . . . . .
H22 H 0.8976 0.2044 0.8532 0.029 Uiso 1 1 calc R U . . .
C23 C 0.91474(15) 0.34525(10) 0.78533(8) 0.0203(3) Uani 1 1 d . . . . .
C24 C 0.61108(15) 0.47733(11) 0.66777(9) 0.0233(3) Uani 1 1 d . . . . .
H24 H 0.6323 0.5496 0.6798 0.028 Uiso 1 1 calc R U . . .
C25 C 0.66213(17) 0.46805(14) 0.57902(9) 0.0314(3) Uani 1 1 d . . . . .
H25A H 0.7666 0.4801 0.5683 0.047 Uiso 1 1 calc R U . . .
H25B H 0.6081 0.5208 0.5463 0.047 Uiso 1 1 calc R U . . .
H25C H 0.6445 0.3974 0.5655 0.047 Uiso 1 1 calc R U . . .
C26 C 0.44561(16) 0.46752(13) 0.68356(11) 0.0346(4) Uani 1 1 d . . . . .
H26A H 0.4203 0.3999 0.6674 0.052 Uiso 1 1 calc R U . . .
H26B H 0.3971 0.5252 0.6524 0.052 Uiso 1 1 calc R U . . .
H26C H 0.4136 0.4712 0.7409 0.052 Uiso 1 1 calc R U . . .
C27 C 1.06746(16) 0.36158(11) 0.80472(9) 0.0255(3) Uani 1 1 d . . . . .
H27 H 1.1022 0.4280 0.7737 0.031 Uiso 1 1 calc R U . . .
C28 C 1.17471(17) 0.27049(12) 0.78056(10) 0.0302(3) Uani 1 1 d . . . . .
H28A H 1.1442 0.2049 0.8116 0.045 Uiso 1 1 calc R U . . .
H28B H 1.2727 0.2852 0.7915 0.045 Uiso 1 1 calc R U . . .
H28C H 1.1757 0.2632 0.7231 0.045 Uiso 1 1 calc R U . . .
C29 C 1.0669(2) 0.37362(14) 0.89397(11) 0.0378(4) Uani 1 1 d . . . . .
H29A H 1.0028 0.4344 0.9087 0.057 Uiso 1 1 calc R U . . .
H29B H 1.1661 0.3845 0.9050 0.057 Uiso 1 1 calc R U . . .
H29C H 1.0313 0.3097 0.9255 0.057 Uiso 1 1 calc R U . . .
O1 O 1.02724(10) 0.66627(8) 0.81562(6) 0.0243(2) Uani 1 1 d D . . . .
C30 C 1.17797(16) 0.65666(13) 0.77922(10) 0.0314(4) Uani 1 1 d D . . . .
H30A H 1.2058 0.5822 0.7706 0.038 Uiso 0.590(5) 1 calc R U P A 1
H30B H 1.1903 0.6992 0.7267 0.038 Uiso 0.590(5) 1 calc R U P A 1
H30C H 1.2125 0.7258 0.7549 0.038 Uiso 0.410(5) 1 calc R U P A 2
H30D H 1.1891 0.6065 0.7374 0.038 Uiso 0.410(5) 1 calc R U P A 2
C31 C 1.2671(3) 0.6938(2) 0.83288(16) 0.0310(9) Uani 0.590(5) 1 d D . P A 1
H31A H 1.2755 0.7710 0.8234 0.037 Uiso 0.590(5) 1 calc R U P A 1
H31B H 1.3659 0.6590 0.8273 0.037 Uiso 0.590(5) 1 calc R U P A 1
C32 C 1.18152(18) 0.66174(14) 0.91854(11) 0.0362(4) Uani 1 1 d D . . . .
H32A H 1.2068 0.5879 0.9379 0.043 Uiso 0.590(5) 1 calc R U P A 1
H32B H 1.2018 0.7089 0.9586 0.043 Uiso 0.590(5) 1 calc R U P A 1
H32C H 1.2198 0.7310 0.9241 0.043 Uiso 0.410(5) 1 calc R U P A 2
H32D H 1.1889 0.6163 0.9692 0.043 Uiso 0.410(5) 1 calc R U P A 2
C33 C 1.02474(16) 0.67533(13) 0.90163(9) 0.0277(3) Uani 1 1 d D . . . .
H33A H 0.9659 0.6200 0.9333 0.033 Uiso 1 1 calc R U . . .
H33B H 0.9824 0.7452 0.9156 0.033 Uiso 1 1 calc R U . . .
C31' C 1.2641(4) 0.6138(3) 0.8524(2) 0.0270(11) Uani 0.410(5) 1 d D . P A 2
H31C H 1.2649 0.5360 0.8612 0.032 Uiso 0.410(5) 1 calc R U P A 2
H31D H 1.3657 0.6364 0.8439 0.032 Uiso 0.410(5) 1 calc R U P A 2
F1 F 0.60189(10) 0.84850(7) 0.79751(5) 0.0303(2) Uani 1 1 d . . . . .
F2 F 0.74017(9) 0.51553(6) 0.91601(5) 0.0305(2) Uani 1 1 d . . . . .
N3 N 0.28739(13) 0.89006(10) 0.98994(8) 0.0263(3) Uani 1 1 d . . . . .
C34 C 0.67835(15) 0.68147(11) 0.85195(9) 0.0215(3) Uani 1 1 d . . . . .
C35 C 0.59356(15) 0.77396(11) 0.86218(8) 0.0212(3) Uani 1 1 d . . . . .
C36 C 0.49903(14) 0.79708(10) 0.92991(8) 0.0195(3) Uani 1 1 d . . . . .
C37 C 0.48922(15) 0.71810(11) 0.99408(8) 0.0205(3) Uani 1 1 d . . . . .
H37 H 0.4258 0.7296 1.0415 0.025 Uiso 1 1 calc R U . . .
C38 C 0.57015(15) 0.62368(11) 0.98959(8) 0.0217(3) Uani 1 1 d . . . . .
H38 H 0.5644 0.5703 1.0332 0.026 Uiso 1 1 calc R U . . .
C39 C 0.65982(15) 0.61041(10) 0.91894(9) 0.0215(3) Uani 1 1 d . . . . .
C40 C 0.40997(15) 0.89757(11) 0.93827(8) 0.0208(3) Uani 1 1 d . . . . .
C41 C 0.45286(16) 0.99364(11) 0.89812(9) 0.0253(3) Uani 1 1 d . . . . .
H41 H 0.5391 0.9969 0.8612 0.030 Uiso 1 1 calc R U . . .
C42 C 0.36761(17) 1.08419(12) 0.91296(10) 0.0295(3) Uani 1 1 d . . . . .
H42 H 0.3952 1.1505 0.8866 0.035 Uiso 1 1 calc R U . . .
C43 C 0.24211(18) 1.07718(13) 0.96651(10) 0.0328(4) Uani 1 1 d . . . . .
H43 H 0.1820 1.1381 0.9779 0.039 Uiso 1 1 calc R U . . .
C44 C 0.20677(18) 0.97913(13) 1.00290(10) 0.0322(4) Uani 1 1 d . . . . .
H44 H 0.1201 0.9742 1.0394 0.039 Uiso 1 1 calc R U . . .

loop_
_atom_site_aniso_label
_atom_site_aniso_U_11
_atom_site_aniso_U_22
_atom_site_aniso_U_33
_atom_site_aniso_U_23
_atom_site_aniso_U_13
_atom_site_aniso_U_12
Mg1 0.0180(2) 0.0150(2) 0.0188(2) -0.00103(17) 0.00018(17) 0.00010(16)
N1 0.0219(6) 0.0139(5) 0.0222(6) -0.0008(4) -0.0009(4) -0.0012(4)
N2 0.0178(6) 0.0150(5) 0.0195(6) 0.0001(4) -0.0015(4) -0.0017(4)
C1 0.0271(8) 0.0157(6) 0.0202(7) 0.0029(5) 0.0027(5) -0.0004(5)
C2 0.0301(8) 0.0192(7) 0.0263(8) 0.0047(6) 0.0002(6) -0.0005(6)
C3 0.0339(9) 0.0247(8) 0.0372(9) 0.0063(6) -0.0040(7) 0.0044(6)
C4 0.0442(10) 0.0172(7) 0.0395(9) 0.0034(6) 0.0022(7) 0.0069(6)
C5 0.0446(10) 0.0154(7) 0.0318(8) -0.0007(6) 0.0030(7) -0.0014(6)
C6 0.0335(8) 0.0171(7) 0.0232(7) -0.0007(5) 0.0030(6) -0.0009(6)
C7 0.0293(8) 0.0215(7) 0.0393(9) 0.0048(6) -0.0102(7) 0.0009(6)
C8 0.0522(11) 0.0298(9) 0.0437(10) -0.0067(8) -0.0078(8) -0.0008(7)
C9 0.0373(10) 0.0544(12) 0.0561(12) -0.0098(10) 0.0013(8) -0.0155(9)
C10 0.0404(9) 0.0182(7) 0.0366(9) -0.0054(6) -0.0075(7) -0.0029(6)
C11 0.0425(11) 0.0316(9) 0.0581(12) -0.0078(8) -0.0048(9) -0.0115(7)
C12 0.0672(13) 0.0304(9) 0.0372(10) -0.0053(7) -0.0142(9) -0.0035(8)
C13 0.0305(8) 0.0203(7) 0.0251(8) 0.0012(6) 0.0032(6) -0.0027(6)
C14 0.0206(7) 0.0190(6) 0.0198(7) -0.0004(5) -0.0027(5) -0.0041(5)
C15 0.0175(7) 0.0211(7) 0.0203(7) -0.0023(5) 0.0006(5) -0.0010(5)
C16 0.0156(6) 0.0175(6) 0.0189(7) -0.0029(5) -0.0042(5) 0.0011(5)
C17 0.0222(7) 0.0180(6) 0.0216(7) -0.0035(5) 0.0000(5) 0.0011(5)
C18 0.0209(7) 0.0140(6) 0.0193(7) -0.0032(5) 0.0020(5) -0.0004(5)
C19 0.0203(7) 0.0175(6) 0.0215(7) -0.0049(5) 0.0022(5) 0.0003(5)
C20 0.0194(7) 0.0218(7) 0.0319(8) -0.0046(6) 0.0022(6) -0.0027(5)
C21 0.0298(8) 0.0166(7) 0.0315(8) 0.0004(6) 0.0058(6) -0.0034(5)
C22 0.0298(8) 0.0163(6) 0.0247(7) 0.0015(5) 0.0008(6) 0.0015(5)
C23 0.0230(7) 0.0165(6) 0.0208(7) -0.0033(5) 0.0001(5) 0.0010(5)
C24 0.0184(7) 0.0227(7) 0.0287(8) -0.0015(6) -0.0026(5) -0.0009(5)
C25 0.0251(8) 0.0419(9) 0.0273(8) -0.0021(7) -0.0056(6) 0.0002(6)
C26 0.0201(8) 0.0356(9) 0.0459(10) 0.0017(7) -0.0006(7) 0.0003(6)
C27 0.0254(8) 0.0188(7) 0.0323(8) 0.0031(6) -0.0083(6) -0.0005(5)
C28 0.0246(8) 0.0280(8) 0.0360(9) 0.0051(6) -0.0046(6) 0.0034(6)
C29 0.0422(10) 0.0329(9) 0.0420(10) -0.0091(7) -0.0194(8) 0.0074(7)
O1 0.0187(5) 0.0311(5) 0.0233(5) -0.0060(4) -0.0011(4) 0.0003(4)
C30 0.0199(8) 0.0339(8) 0.0379(9) -0.0002(7) 0.0026(6) 0.0018(6)
C31 0.0250(14) 0.0341(19) 0.0357(16) -0.0067(12) -0.0064(11) -0.0036(11)
C32 0.0300(9) 0.0425(10) 0.0385(9) -0.0053(7) -0.0122(7) -0.0032(7)
C33 0.0270(8) 0.0333(8) 0.0242(8) -0.0087(6) -0.0060(6) 0.0013(6)
C31' 0.0201(19) 0.026(2) 0.035(2) -0.0001(16) -0.0066(14) -0.0017(14)
F1 0.0374(5) 0.0242(4) 0.0249(5) 0.0042(4) 0.0056(4) 0.0029(4)
F2 0.0306(5) 0.0201(4) 0.0384(5) -0.0023(4) 0.0006(4) 0.0077(3)
N3 0.0251(7) 0.0256(6) 0.0268(7) -0.0027(5) 0.0002(5) 0.0049(5)
C34 0.0174(7) 0.0216(7) 0.0255(7) -0.0044(6) -0.0002(5) -0.0017(5)
C35 0.0212(7) 0.0190(7) 0.0228(7) 0.0008(5) -0.0017(5) -0.0030(5)
C36 0.0165(7) 0.0183(6) 0.0241(7) -0.0039(5) -0.0024(5) -0.0013(5)
C37 0.0184(7) 0.0217(7) 0.0215(7) -0.0037(5) -0.0003(5) -0.0031(5)
C38 0.0227(7) 0.0181(6) 0.0240(7) 0.0001(5) -0.0024(5) -0.0031(5)
C39 0.0180(7) 0.0162(6) 0.0305(8) -0.0044(6) -0.0025(5) 0.0015(5)
C40 0.0209(7) 0.0209(7) 0.0214(7) -0.0041(5) -0.0043(5) 0.0004(5)
C41 0.0249(8) 0.0212(7) 0.0300(8) -0.0026(6) -0.0044(6) -0.0005(5)
C42 0.0343(9) 0.0193(7) 0.0356(9) -0.0008(6) -0.0105(6) 0.0025(6)
C43 0.0354(9) 0.0281(8) 0.0348(9) -0.0067(7) -0.0081(7) 0.0138(6)
C44 0.0294(9) 0.0346(8) 0.0301(8) -0.0029(7) 0.0005(6) 0.0106(6)

loop_
_atom_type_symbol
_atom_type_description
_atom_type_scat_dispersion_real
_atom_type_scat_dispersion_imag
_atom_type_scat_source
C C 0.0030 0.0010 'International Tables Vol C Tables 4.2.6.8 and 6.1.1.4'
H H 0.0000 0.0000 'International Tables Vol C Tables 4.2.6.8 and 6.1.1.4'
N N 0.0060 0.0030 'International Tables Vol C Tables 4.2.6.8 and 6.1.1.4'
F F 0.0170 0.0100 'International Tables Vol C Tables 4.2.6.8 and 6.1.1.4'
Mg Mg 0.0480 0.0350 'International Tables Vol C Tables 4.2.6.8 and 6.1.1.4'
O O 0.0106 0.0060 'International Tables Vol C Tables 4.2.6.8 and 6.1.1.4'

loop_
_geom_angle_atom_site_label_1
_geom_angle_atom_site_label_2
_geom_angle_atom_site_label_3
_geom_angle
N1 Mg1 N2 94.10(5)
N1 Mg1 O1 103.23(5)
N1 Mg1 C34 126.63(5)
N2 Mg1 O1 102.56(5)
N2 Mg1 C34 126.47(5)
O1 Mg1 C34 99.95(5)
Mg1 N1 C1 122.88(9)
Mg1 N1 C14 118.35(9)
C1 N1 C14 118.63(11)
Mg1 N2 C16 118.07(9)
Mg1 N2 C18 122.17(8)
C16 N2 C18 119.51(11)
N1 C1 C2 118.80(12)
N1 C1 C6 120.47(13)
C2 C1 C6 120.63(13)
C1 C2 C3 118.65(14)
C1 C2 C7 121.98(12)
C3 C2 C7 119.37(14)
C2 C3 H3 119.4
C2 C3 C4 121.21(15)
H3 C3 C4 119.4
C3 C4 H4 120.1
C3 C4 C5 119.80(14)
H4 C4 C5 120.1
C4 C5 H5 119.4
C4 C5 C6 121.29(15)
H5 C5 C6 119.4
C1 C6 C5 118.43(14)
C1 C6 C10 122.35(12)
C5 C6 C10 119.19(14)
C2 C7 H7 107.7
C2 C7 C8 111.27(13)
C2 C7 C9 111.84(14)
H7 C7 C8 107.7
H7 C7 C9 107.7
C8 C7 C9 110.58(15)
C7 C8 H8A 109.5
C7 C8 H8B 109.5
C7 C8 H8C 109.5
H8A C8 H8B 109.5
H8A C8 H8C 109.5
H8B C8 H8C 109.5
C7 C9 H9A 109.5
C7 C9 H9B 109.5
C7 C9 H9C 109.5
H9A C9 H9B 109.5
H9A C9 H9C 109.5
H9B C9 H9C 109.5
C6 C10 H10 107.8
C6 C10 C11 112.59(14)
C6 C10 C12 110.25(14)
H10 C10 C11 107.8
H10 C10 C12 107.8
C11 C10 C12 110.40(14)
C10 C11 H11A 109.5
C10 C11 H11B 109.5
C10 C11 H11C 109.5
H11A C11 H11B 109.5
H11A C11 H11C 109.5
H11B C11 H11C 109.5
C10 C12 H12A 109.5
C10 C12 H12B 109.5
C10 C12 H12C 109.5
H12A C12 H12B 109.5
H12A C12 H12C 109.5
H12B C12 H12C 109.5
H13A C13 H13B 109.5
H13A C13 H13C 109.5
H13A C13 C14 109.5
H13B C13 H13C 109.5
H13B C13 C14 109.5
H13C C13 C14 109.5
N1 C14 C13 120.08(12)
N1 C14 C15 124.11(12)
C13 C14 C15 115.79(12)
C14 C15 H15 114.9
C14 C15 C16 130.14(12)
H15 C15 C16 114.9
N2 C16 C15 124.29(12)
N2 C16 C17 121.28(12)
C15 C16 C17 114.41(11)
C16 C17 H17A 109.5
C16 C17 H17B 109.5
C16 C17 H17C 109.5
H17A C17 H17B 109.5
H17A C17 H17C 109.5
H17B C17 H17C 109.5
N2 C18 C19 118.33(11)
N2 C18 C23 121.19(12)
C19 C18 C23 120.40(12)
C18 C19 C20 118.77(13)
C18 C19 C24 120.76(12)
C20 C19 C24 120.45(13)
C19 C20 H20 119.4
C19 C20 C21 121.13(14)
H20 C20 C21 119.4
C20 C21 H21 120.2
C20 C21 C22 119.65(13)
H21 C21 C22 120.2
C21 C22 H22 119.2
C21 C22 C23 121.55(13)
H22 C22 C23 119.2
C18 C23 C22 118.46(13)
C18 C23 C27 123.38(12)
C22 C23 C27 118.16(12)
C19 C24 H24 107.4
C19 C24 C25 111.22(12)
C19 C24 C26 113.38(12)
H24 C24 C25 107.4
H24 C24 C26 107.4
C25 C24 C26 109.66(13)
C24 C25 H25A 109.5
C24 C25 H25B 109.5
C24 C25 H25C 109.5
H25A C25 H25B 109.5
H25A C25 H25C 109.5
H25B C25 H25C 109.5
C24 C26 H26A 109.5
C24 C26 H26B 109.5
C24 C26 H26C 109.5
H26A C26 H26B 109.5
H26A C26 H26C 109.5
H26B C26 H26C 109.5
C23 C27 H27 108.2
C23 C27 C28 111.71(12)
C23 C27 C29 110.84(13)
H27 C27 C28 108.2
H27 C27 C29 108.2
C28 C27 C29 109.51(12)
C27 C28 H28A 109.5
C27 C28 H28B 109.5
C27 C28 H28C 109.5
H28A C28 H28B 109.5
H28A C28 H28C 109.5
H28B C28 H28C 109.5
C27 C29 H29A 109.5
C27 C29 H29B 109.5
C27 C29 H29C 109.5
H29A C29 H29B 109.5
H29A C29 H29C 109.5
H29B C29 H29C 109.5
Mg1 O1 C30 124.68(9)
Mg1 O1 C33 125.91(8)
C30 O1 C33 109.18(11)
O1 C30 H30A 110.2
O1 C30 H30B 110.2
O1 C30 H30C 111.1
O1 C30 H30D 111.1
O1 C30 C31 107.51(16)
O1 C30 C31' 103.53(17)
H30A C30 H30B 108.5
H30A C30 C31 110.2
H30B C30 C31 110.2
H30C C30 H30D 109.0
H30C C30 C31' 111.1
H30D C30 C31' 111.1
C30 C31 H31A 111.2
C30 C31 H31B 111.2
C30 C31 C32 102.83(18)
H31A C31 H31B 109.1
H31A C31 C32 111.2
H31B C31 C32 111.2
C31 C32 H32A 111.3
C31 C32 H32B 111.3
C31 C32 C33 102.10(15)
H32A C32 H32B 109.2
H32A C32 C33 111.3
H32B C32 C33 111.3
H32C C32 H32D 108.4
H32C C32 C33 110.1
H32C C32 C31' 110.1
H32D C32 C33 110.1
H32D C32 C31' 110.1
C33 C32 C31' 107.85(18)
O1 C33 C32 105.92(12)
O1 C33 H33A 110.6
O1 C33 H33B 110.6
C32 C33 H33A 110.6
C32 C33 H33B 110.6
H33A C33 H33B 108.7
C30 C31' C32 102.5(2)
C30 C31' H31C 111.3
C30 C31' H31D 111.3
C32 C31' H31C 111.3
C32 C31' H31D 111.3
H31C C31' H31D 109.2
C40 N3 C44 117.70(13)
Mg1 C34 C35 126.94(10)
Mg1 C34 C39 120.43(10)
C35 C34 C39 111.68(12)
F1 C35 C34 115.82(12)
F1 C35 C36 117.23(12)
C34 C35 C36 126.92(13)
C35 C36 C37 115.97(12)
C35 C36 C40 125.11(12)
C37 C36 C40 118.92(12)
C36 C37 H37 119.4
C36 C37 C38 121.22(13)
H37 C37 C38 119.4
C37 C38 H38 121.4
C37 C38 C39 117.15(13)
H38 C38 C39 121.4
F2 C39 C34 116.85(12)
F2 C39 C38 116.09(12)
C34 C39 C38 127.06(13)
N3 C40 C36 115.16(12)
N3 C40 C41 122.01(13)
C36 C40 C41 122.78(13)
C40 C41 H41 120.5
C40 C41 C42 118.92(14)
H41 C41 C42 120.5
C41 C42 H42 120.3
C41 C42 C43 119.38(14)
H42 C42 C43 120.3
C42 C43 H43 121.0
C42 C43 C44 118.00(14)
H43 C43 C44 121.0
N3 C44 C43 123.99(15)
N3 C44 H44 118.0
C43 C44 H44 118.0

loop_
_geom_bond_atom_site_label_1
_geom_bond_atom_site_label_2
_geom_bond_distance
Mg1 N1 2.0548(12)
Mg1 N2 2.0656(12)
Mg1 O1 2.0403(11)
Mg1 C34 2.1499(14)
N1 C1 1.4442(17)
N1 C14 1.3311(18)
N2 C16 1.3303(17)
N2 C18 1.4435(16)
C1 C2 1.403(2)
C1 C6 1.410(2)
C2 C3 1.395(2)
C2 C7 1.527(2)
C3 H3 0.950
C3 C4 1.385(2)
C4 H4 0.950
C4 C5 1.375(3)
C5 H5 0.950
C5 C6 1.400(2)
C6 C10 1.518(2)
C7 H7 1.000
C7 C8 1.530(2)
C7 C9 1.521(2)
C8 H8A 0.980
C8 H8B 0.980
C8 H8C 0.980
C9 H9A 0.980
C9 H9B 0.980
C9 H9C 0.980
C10 H10 1.000
C10 C11 1.535(2)
C10 C12 1.531(2)
C11 H11A 0.980
C11 H11B 0.980
C11 H11C 0.980
C12 H12A 0.980
C12 H12B 0.980
C12 H12C 0.980
C13 H13A 0.980
C13 H13B 0.980
C13 H13C 0.980
C13 C14 1.5187(18)
C14 C15 1.4076(19)
C15 H15 0.950
C15 C16 1.4120(19)
C16 C17 1.5178(18)
C17 H17A 0.980
C17 H17B 0.980
C17 H17C 0.980
C18 C19 1.406(2)
C18 C23 1.4101(19)
C19 C20 1.3953(19)
C19 C24 1.5254(19)
C20 H20 0.950
C20 C21 1.386(2)
C21 H21 0.950
C21 C22 1.375(2)
C22 H22 0.950
C22 C23 1.3970(19)
C23 C27 1.520(2)
C24 H24 1.000
C24 C25 1.526(2)
C24 C26 1.532(2)
C25 H25A 0.980
C25 H25B 0.980
C25 H25C 0.980
C26 H26A 0.980
C26 H26B 0.980
C26 H26C 0.980
C27 H27 1.000
C27 C28 1.536(2)
C27 C29 1.526(2)
C28 H28A 0.980
C28 H28B 0.980
C28 H28C 0.980
C29 H29A 0.980
C29 H29B 0.980
C29 H29C 0.980
O1 C30 1.4565(17)
O1 C33 1.4623(18)
C30 H30A 0.990
C30 H30B 0.990
C30 H30C 0.990
C30 H30D 0.990
C30 C31 1.428(3)
C30 C31' 1.584(4)
C31 H31A 0.990
C31 H31B 0.990
C31 C32 1.587(3)
C32 H32A 0.990
C32 H32B 0.990
C32 H32C 0.990
C32 H32D 0.990
C32 C33 1.509(2)
C32 C31' 1.438(4)
C33 H33A 0.990
C33 H33B 0.990
C31' H31C 0.990
C31' H31D 0.990
F1 C35 1.3718(16)
F2 C39 1.3843(15)
N3 C40 1.3447(19)
N3 C44 1.3431(19)
C34 C35 1.3909(19)
C34 C39 1.377(2)
C35 C36 1.3946(19)
C36 C37 1.4019(19)
C36 C40 1.4914(18)
C37 H37 0.950
C37 C38 1.3836(19)
C38 H38 0.950
C38 C39 1.384(2)
C40 C41 1.396(2)
C41 H41 0.950
C41 C42 1.386(2)
C42 H42 0.950
C42 C43 1.382(2)
C43 H43 0.950
C43 C44 1.378(2)
C44 H44 0.950

loop_
_geom_torsion_atom_site_label_1
_geom_torsion_atom_site_label_2
_geom_torsion_atom_site_label_3
_geom_torsion_atom_site_label_4
_geom_torsion
Mg1 N1 C1 C2 -90.68(14)
Mg1 N1 C1 C6 85.60(15)
C14 N1 C1 C2 93.76(16)
C14 N1 C1 C6 -89.96(16)
N1 C1 C2 C3 176.40(13)
N1 C1 C2 C7 -3.4(2)
C6 C1 C2 C3 0.1(2)
C6 C1 C2 C7 -179.63(13)
C1 C2 C3 C4 -0.4(2)
C7 C2 C3 C4 179.39(15)
C2 C3 C4 C5 0.3(3)
C3 C4 C5 C6 0.1(2)
C4 C5 C6 C1 -0.4(2)
C4 C5 C6 C10 -178.52(15)
N1 C1 C6 C5 -175.98(13)
N1 C1 C6 C10 2.1(2)
C2 C1 C6 C5 0.2(2)
C2 C1 C6 C10 178.33(14)
C1 C2 C7 C8 -108.55(16)
C1 C2 C7 C9 127.24(16)
C3 C2 C7 C8 71.70(18)
C3 C2 C7 C9 -52.5(2)
C1 C6 C10 C11 126.49(15)
C1 C6 C10 C12 -109.74(16)
C5 C6 C10 C11 -55.43(19)
C5 C6 C10 C12 68.35(18)
Mg1 N1 C14 C13 -166.29(10)
Mg1 N1 C14 C15 14.95(18)
C1 N1 C14 C13 9.47(19)
C1 N1 C14 C15 -169.29(13)
N1 C14 C15 C16 14.3(2)
C13 C14 C15 C16 -164.54(14)
Mg1 N2 C16 C15 -13.42(17)
Mg1 N2 C16 C17 168.24(9)
C18 N2 C16 C15 172.18(12)
C18 N2 C16 C17 -6.16(18)
C14 C15 C16 N2 -15.1(2)
C14 C15 C16 C17 163.34(14)
Mg1 N2 C18 C19 81.54(14)
Mg1 N2 C18 C23 -95.48(13)
C16 N2 C18 C19 -104.29(15)
C16 N2 C18 C23 78.69(16)
N2 C18 C19 C20 -178.85(12)
N2 C18 C19 C24 2.86(19)
C23 C18 C19 C20 -1.8(2)
C23 C18 C19 C24 179.90(12)
C18 C19 C20 C21 2.0(2)
C24 C19 C20 C21 -179.75(13)
C19 C20 C21 C22 -0.4(2)
C20 C21 C22 C23 -1.3(2)
C21 C22 C23 C18 1.4(2)
C21 C22 C23 C27 -179.06(13)
N2 C18 C23 C22 177.13(12)
N2 C18 C23 C27 -2.4(2)
C19 C18 C23 C22 0.2(2)
C19 C18 C23 C27 -179.34(13)
C18 C19 C24 C25 78.39(16)
C18 C19 C24 C26 -157.48(13)
C20 C19 C24 C25 -99.88(15)
C20 C19 C24 C26 24.26(19)
C18 C23 C27 C28 -123.05(14)
C18 C23 C27 C29 114.53(15)
C22 C23 C27 C28 57.45(17)
C22 C23 C27 C29 -64.98(17)
Mg1 O1 C30 C31 166.36(15)
Mg1 O1 C30 C31' -152.20(17)
C33 O1 C30 C31 -18.8(2)
C33 O1 C30 C31' 22.6(2)
O1 C30 C31 C32 32.7(2)
C30 C31 C32 C33 -34.4(2)
Mg1 O1 C33 C32 170.12(10)
C30 O1 C33 C32 -4.62(16)
C31 C32 C33 O1 23.36(18)
C31' C32 C33 O1 -17.6(2)
C33 C32 C31' C30 30.4(3)
O1 C30 C31' C32 -32.6(3)
Mg1 C34 C35 F1 12.96(18)
Mg1 C34 C35 C36 -168.94(11)
C39 C34 C35 F1 -178.28(12)
C39 C34 C35 C36 -0.2(2)
F1 C35 C36 C37 178.01(12)
F1 C35 C36 C40 -1.9(2)
C34 C35 C36 C37 -0.1(2)
C34 C35 C36 C40 -179.98(13)
C35 C36 C37 C38 0.5(2)
C40 C36 C37 C38 -179.61(12)
C36 C37 C38 C39 -0.6(2)
Mg1 C34 C39 F2 -9.77(17)
Mg1 C34 C39 C38 169.65(11)
C35 C34 C39 F2 -179.35(11)
C35 C34 C39 C38 0.1(2)
C37 C38 C39 F2 179.73(12)
C37 C38 C39 C34 0.3(2)
C44 N3 C40 C36 176.69(13)
C44 N3 C40 C41 -0.8(2)
C35 C36 C40 N3 153.80(14)
C35 C36 C40 C41 -28.7(2)
C37 C36 C40 N3 -26.11(19)
C37 C36 C40 C41 151.37(14)
N3 C40 C41 C42 1.0(2)
C36 C40 C41 C42 -176.29(13)
C40 C41 C42 C43 -0.5(2)
C41 C42 C43 C44 -0.3(2)
C40 N3 C44 C43 0.0(2)
C42 C43 C44 N3 0.5(3)
